data_4103166
loop_
_publ_author_name
'Jonathan J. Gammon'
'Viktoria H. Gessner'
'Greg R. Barker'
'Johan Granander'
'Adrian C. Whitwood'
'Carsten Strohmann'
'Peter O'Brien'
'Brian Kelly'

_publ_contact_author_address
;
Anorganische Chemie
Technische Universitaet Dortmund
Otto-Hahn-Strasse 6
44227 Dortmund
Germany
;
_publ_contact_author_email carsten.strohmann@tu-dortmund.de
_publ_contact_author_fax '0049 231 755-3807'
_publ_contact_author_name 'Carsten Strohmann'
_publ_contact_author_phone '0049 231 755-7062'
_publ_section_title
;
 Synthesis of P-Stereogenic Compounds via Kinetic Deprotonation and
 Dynamic Thermodynamic Resolution of Phosphine Sulfides: Opposite Sense of
 Induction Using (-)-Sparteine
;
_journal_name_full 'Journal of the American Chemical Society'
_journal_page_first 13922
_journal_page_last 13927
_journal_paper_doi 10.1021/ja1060966
_journal_volume 132
_journal_year 2010
_chemical_absolute_configuration ad
_chemical_formula_sum 'C21 H40 Li N2 P S'
_chemical_formula_weight 390.52
_chemical_name_systematic
;
 ?
;
_space_group_IT_number 19
_symmetry_cell_setting orthorhombic
_symmetry_space_group_name_Hall 'P 2ac 2ab'
_symmetry_space_group_name_H-M 'P 21 21 21'
_atom_sites_solution_hydrogens geom
_atom_sites_solution_primary direct
_atom_sites_solution_secondary difmap
_audit_creation_date 2009-09-10T13:30:48-00:00
_audit_creation_method 'WinGX routine CIF_UPDATE'
_cell_angle_alpha 90
_cell_angle_beta 90
_cell_angle_gamma 90
_cell_formula_units_Z 8
_cell_length_a 11.5593(8)
_cell_length_b 11.6886(8)
_cell_length_c 33.860(2)
_cell_measurement_temperature 173(2)
_cell_volume 4574.9(5)
_computing_cell_refinement 'SAINTPLUS 6.02 (Bruker AXS, 1999)'
_computing_data_collection 'SMART 5.622 (Bruker AXS, 2001)'
_computing_data_reduction 'SAINTPLUS 6.02 (Bruker AXS, 1999)'
_computing_molecular_graphics 'Ortep-3 V1.073 (Farrugia, 2001)'
_computing_publication_material 'SHELXL-97 (Sheldrick, 1997)'
_computing_structure_refinement 'SHELXL-97 (Sheldrick, 1997)'
_computing_structure_solution 'SHELXS-90 (Sheldrick, 1990)'
_diffrn_ambient_temperature 173(2)
_diffrn_measured_fraction_theta_full 1
_diffrn_measured_fraction_theta_max 1
_diffrn_measurement_device_type 'Bruker APEX-CCD'
_diffrn_radiation_monochromator graphite
_diffrn_radiation_type MoK\a
_diffrn_radiation_wavelength 0.71073
_diffrn_reflns_av_R_equivalents 0.0933
_diffrn_reflns_av_unetI/netI 0.0509
_diffrn_reflns_limit_h_max 14
_diffrn_reflns_limit_h_min -14
_diffrn_reflns_limit_k_max 14
_diffrn_reflns_limit_k_min -14
_diffrn_reflns_limit_l_max 43
_diffrn_reflns_limit_l_min -43
_diffrn_reflns_number 69378
_diffrn_reflns_theta_full 27
_diffrn_reflns_theta_max 27
_diffrn_reflns_theta_min 1.2
_exptl_absorpt_coefficient_mu 0.219
_exptl_absorpt_correction_T_max 0.9342
_exptl_absorpt_correction_T_min 0.8971
_exptl_absorpt_correction_type empirical
_exptl_absorpt_process_details 'Sadabs 2.01 (Bruker AXS, 1999)'
_exptl_crystal_density_diffrn 1.134
_exptl_crystal_density_method 'not measured'
_exptl_crystal_F_000 1712
_exptl_crystal_size_max 0.5
_exptl_crystal_size_mid 0.4
_exptl_crystal_size_min 0.3
_refine_diff_density_max 0.38
_refine_diff_density_min -0.306
_refine_diff_density_rms 0.058
_refine_ls_abs_structure_details 'Flack H D (1983), Acta Cryst. A39, 876-881'
_refine_ls_abs_structure_Flack 0.04(6)
_refine_ls_extinction_method none
_refine_ls_goodness_of_fit_ref 1.065
_refine_ls_hydrogen_treatment riding
_refine_ls_matrix_type full
_refine_ls_number_parameters 485
_refine_ls_number_reflns 9973
_refine_ls_number_restraints 0
_refine_ls_restrained_S_all 1.065
_refine_ls_R_factor_all 0.0533
_refine_ls_R_factor_gt 0.0469
_refine_ls_shift/su_max 0.012
_refine_ls_shift/su_mean 0
_refine_ls_structure_factor_coef Fsqd
_refine_ls_weighting_details 'calc w=1/[\s^2^(Fo^2^)+(0.0641P)^2^+0.0000P] where P=(Fo^2^+2Fc^2^)/3'
_refine_ls_weighting_scheme calc
_refine_ls_wR_factor_gt 0.1118
_refine_ls_wR_factor_ref 0.1187
_reflns_number_gt 9117
_reflns_number_total 9973
_reflns_threshold_expression >2sigma(I)
_cod_data_source_file ja1060966_si_002.cif
_cod_data_source_block vi190708
_cod_original_cell_volume 4574.9(6)
_cod_database_code 4103166

loop_
_symmetry_equiv_pos_as_xyz
'x, y, z'
'-x+1/2, -y, z+1/2'
'-x, y+1/2, -z+1/2'
'x+1/2, -y+1/2, -z'

loop_
_atom_site_label
_atom_site_type_symbol
_atom_site_fract_x
_atom_site_fract_y
_atom_site_fract_z
_atom_site_U_iso_or_equiv
_atom_site_adp_type
_atom_site_occupancy
_atom_site_symmetry_multiplicity
_atom_site_calc_flag
_atom_site_refinement_flags
C1 C 0.4644(3) 0.4636(3) 0.83643(9) 0.0528(8) Uani 1 1 d .
H1A H 0.514 0.4114 0.8515 0.079 Uiso 1 1 calc R
H1B H 0.4217 0.513 0.8547 0.079 Uiso 1 1 calc R
H1C H 0.5123 0.5108 0.819 0.079 Uiso 1 1 calc R
C2 C 0.4524(2) 0.3048(2) 0.76951(8) 0.0370(6) Uani 1 1 d .
C3 C 0.5113(3) 0.3902(3) 0.74204(9) 0.0520(8) Uani 1 1 d .
H3A H 0.562 0.4403 0.7575 0.078 Uiso 1 1 calc R
H3B H 0.4524 0.4364 0.7286 0.078 Uiso 1 1 calc R
H3C H 0.5572 0.3488 0.7224 0.078 Uiso 1 1 calc R
C4 C 0.5420(3) 0.2310(3) 0.79061(10) 0.0516(8) Uani 1 1 d .
H4A H 0.5026 0.1766 0.808 0.077 Uiso 1 1 calc R
H4B H 0.5932 0.2801 0.8063 0.077 Uiso 1 1 calc R
H4C H 0.5878 0.1891 0.771 0.077 Uiso 1 1 calc R
C5 C 0.3716(3) 0.2287(3) 0.74561(10) 0.0585(9) Uani 1 1 d .
H5A H 0.4144 0.1946 0.7236 0.088 Uiso 1 1 calc R
H5B H 0.3075 0.2746 0.7353 0.088 Uiso 1 1 calc R
H5C H 0.341 0.1679 0.7626 0.088 Uiso 1 1 calc R
C6 C 0.2845(5) 0.2787(6) 0.83883(16) 0.0283(12) Uani 1 1 d .
H6A H 0.316 0.2707 0.8659 0.034 Uiso 1 1 calc R
H6B H 0.2688 0.2034 0.8265 0.034 Uiso 1 1 calc R
C7 C 0.1390(2) 0.5859(2) 0.89253(8) 0.0357(6) Uani 1 1 d .
H7A H 0.0977 0.6433 0.9087 0.043 Uiso 1 1 calc R
H7B H 0.1912 0.6272 0.8743 0.043 Uiso 1 1 calc R
C8 C 0.2099(2) 0.5096(2) 0.91917(8) 0.0385(6) Uani 1 1 d .
H8A H 0.2627 0.5571 0.9353 0.046 Uiso 1 1 calc R
H8B H 0.2576 0.4575 0.9028 0.046 Uiso 1 1 calc R
C9 C 0.1332(3) 0.4395(2) 0.94620(7) 0.0391(6) Uani 1 1 d .
H9A H 0.1807 0.3836 0.961 0.047 Uiso 1 1 calc R
H9B H 0.0946 0.4904 0.9655 0.047 Uiso 1 1 calc R
C10 C 0.0431(2) 0.3770(2) 0.92196(7) 0.0380(6) Uani 1 1 d .
H10A H 0.0818 0.3196 0.905 0.046 Uiso 1 1 calc R
H10B H -0.0103 0.3359 0.9399 0.046 Uiso 1 1 calc R
C11 C -0.0255(2) 0.4586(2) 0.89631(7) 0.0298(5) Uani 1 1 d .
H11 H -0.0605 0.5172 0.9142 0.036 Uiso 1 1 calc R
C12 C -0.1247(2) 0.4025(2) 0.87337(7) 0.0347(6) Uani 1 1 d .
H12 H -0.1788 0.3681 0.8931 0.042 Uiso 1 1 calc R
C13 C -0.1911(2) 0.4938(3) 0.85095(8) 0.0443(7) Uani 1 1 d .
H13A H -0.2178 0.5544 0.8692 0.053 Uiso 1 1 calc R
H13B H -0.2593 0.46 0.8377 0.053 Uiso 1 1 calc R
C14 C -0.1077(2) 0.5428(2) 0.82060(8) 0.0339(6) Uani 1 1 d .
H14 H -0.1493 0.604 0.8056 0.041 Uiso 1 1 calc R
C15 C -0.0074(2) 0.5988(2) 0.84292(8) 0.0335(6) Uani 1 1 d .
H15A H 0.0483 0.6303 0.8235 0.04 Uiso 1 1 calc R
H15B H -0.0378 0.6634 0.8587 0.04 Uiso 1 1 calc R
C16 C -0.0698(2) 0.4506(2) 0.79106(6) 0.0276(5) Uani 1 1 d .
H16 H -0.0068 0.4848 0.7746 0.033 Uiso 1 1 calc R
C17 C -0.1685(2) 0.4182(3) 0.76263(8) 0.0413(7) Uani 1 1 d .
H17A H -0.2366 0.3936 0.7782 0.05 Uiso 1 1 calc R
H17B H -0.191 0.4864 0.7471 0.05 Uiso 1 1 calc R
C18 C -0.1340(3) 0.3227(3) 0.73451(8) 0.0461(7) Uani 1 1 d .
H18A H -0.2016 0.2994 0.7185 0.055 Uiso 1 1 calc R
H18B H -0.0728 0.35 0.7164 0.055 Uiso 1 1 calc R
C19 C -0.0902(3) 0.2217(3) 0.75797(8) 0.0443(7) Uani 1 1 d .
H19A H -0.0641 0.1607 0.7397 0.053 Uiso 1 1 calc R
H19B H -0.1534 0.1905 0.7745 0.053 Uiso 1 1 calc R
C20 C 0.0100(2) 0.2591(2) 0.78412(7) 0.0349(6) Uani 1 1 d .
H20A H 0.0377 0.1921 0.7993 0.042 Uiso 1 1 calc R
H20B H 0.0744 0.2851 0.7671 0.042 Uiso 1 1 calc R
C21 C -0.0900(2) 0.3083(2) 0.84461(7) 0.0310(5) Uani 1 1 d .
H21A H -0.0463 0.2486 0.859 0.037 Uiso 1 1 calc R
H21B H -0.1607 0.2723 0.8337 0.037 Uiso 1 1 calc R
C22 C -0.2739(2) 0.9648(3) 0.95907(8) 0.0479(7) Uani 1 1 d .
H22A H -0.3216 1.0331 0.9551 0.072 Uiso 1 1 calc R
H22B H -0.2383 0.9677 0.9853 0.072 Uiso 1 1 calc R
H22C H -0.3224 0.8963 0.957 0.072 Uiso 1 1 calc R
C23 C -0.2411(2) 0.9397(2) 0.87430(7) 0.0370(6) Uani 1 1 d .
C24 C -0.3273(3) 1.0376(3) 0.86876(11) 0.0621(9) Uani 1 1 d .
H24A H -0.359 1.0349 0.8419 0.093 Uiso 1 1 calc R
H24B H -0.2879 1.1109 0.8729 0.093 Uiso 1 1 calc R
H24C H -0.3903 1.0298 0.8879 0.093 Uiso 1 1 calc R
C25 C -0.3038(3) 0.8244(3) 0.87373(9) 0.0489(8) Uani 1 1 d .
H25A H -0.3612 0.8223 0.895 0.073 Uiso 1 1 calc R
H25B H -0.2475 0.7627 0.8776 0.073 Uiso 1 1 calc R
H25C H -0.3427 0.8145 0.8483 0.073 Uiso 1 1 calc R
C26 C -0.1507(3) 0.9424(3) 0.84101(8) 0.0587(9) Uani 1 1 d .
H26A H -0.1893 0.9317 0.8155 0.088 Uiso 1 1 calc R
H26B H -0.0943 0.8809 0.8451 0.088 Uiso 1 1 calc R
H26C H -0.1107 1.0164 0.8412 0.088 Uiso 1 1 calc R
C27 C -0.0797(4) 1.0896(4) 0.92502(14) 0.0330(9) Uani 1 1 d .
H27A H -0.1138 1.1479 0.9427 0.04 Uiso 1 1 calc R
H27B H -0.0591 1.1229 0.8991 0.04 Uiso 1 1 calc R
C28 C 0.2043(2) 1.0006(2) 0.88416(7) 0.0347(6) Uani 1 1 d .
H28A H 0.1851 1.0823 0.8799 0.042 Uiso 1 1 calc R
H28B H 0.1361 0.955 0.876 0.042 Uiso 1 1 calc R
C29 C 0.3050(2) 0.9695(3) 0.85761(7) 0.0400(6) Uani 1 1 d .
H29A H 0.3714 1.0204 0.8633 0.048 Uiso 1 1 calc R
H29B H 0.2826 0.9806 0.8296 0.048 Uiso 1 1 calc R
C30 C 0.3403(3) 0.8452(3) 0.86423(8) 0.0439(7) Uani 1 1 d .
H30A H 0.4106 0.8278 0.8486 0.053 Uiso 1 1 calc R
H30B H 0.2776 0.7938 0.8553 0.053 Uiso 1 1 calc R
C31 C 0.3646(2) 0.8251(3) 0.90818(8) 0.0386(6) Uani 1 1 d .
H31A H 0.4345 0.8685 0.916 0.046 Uiso 1 1 calc R
H31B H 0.3803 0.7428 0.9126 0.046 Uiso 1 1 calc R
C32 C 0.2625(2) 0.8623(2) 0.93427(7) 0.0292(5) Uani 1 1 d .
H32 H 0.1957 0.8112 0.9277 0.035 Uiso 1 1 calc R
C33 C 0.2903(2) 0.8449(2) 0.97839(7) 0.0307(5) Uani 1 1 d .
H33 H 0.3223 0.7659 0.9816 0.037 Uiso 1 1 calc R
C34 C 0.3819(2) 0.9287(3) 0.99219(8) 0.0397(7) Uani 1 1 d .
H34A H 0.4528 0.9211 0.976 0.048 Uiso 1 1 calc R
H34B H 0.4019 0.9145 1.0202 0.048 Uiso 1 1 calc R
C35 C 0.3294(2) 1.0477(2) 0.98728(7) 0.0337(6) Uani 1 1 d .
H35 H 0.3891 1.1047 0.9956 0.04 Uiso 1 1 calc R
C36 C 0.3033(2) 1.0689(2) 0.94339(7) 0.0347(6) Uani 1 1 d .
H36A H 0.268 1.1456 0.9403 0.042 Uiso 1 1 calc R
H36B H 0.3766 1.068 0.9283 0.042 Uiso 1 1 calc R
C37 C 0.2261(2) 1.0592(2) 1.01563(7) 0.0322(6) Uani 1 1 d .
H37 H 0.2556 1.0441 1.0429 0.039 Uiso 1 1 calc R
C38 C 0.1722(3) 1.1782(2) 1.01585(9) 0.0425(6) Uani 1 1 d .
H38A H 0.2329 1.2358 1.0214 0.051 Uiso 1 1 calc R
H38B H 0.1393 1.1949 0.9895 0.051 Uiso 1 1 calc R
C39 C 0.0778(3) 1.1872(3) 1.04677(9) 0.0507(8) Uani 1 1 d .
H39A H 0.0396 1.2627 1.0448 0.061 Uiso 1 1 calc R
H39B H 0.1121 1.1803 1.0735 0.061 Uiso 1 1 calc R
C40 C -0.0108(3) 1.0930(3) 1.04061(9) 0.0470(7) Uani 1 1 d .
H40A H -0.0667 1.0937 1.0628 0.056 Uiso 1 1 calc R
H40B H -0.0541 1.1077 1.0159 0.056 Uiso 1 1 calc R
C41 C 0.0464(2) 0.9765(3) 1.03824(8) 0.0414(7) Uani 1 1 d .
H41A H 0.0818 0.958 1.0641 0.05 Uiso 1 1 calc R
H41B H -0.0131 0.9179 1.0325 0.05 Uiso 1 1 calc R
C42 C 0.1858(2) 0.8563(2) 1.00584(7) 0.0321(6) Uani 1 1 d .
H42A H 0.125 0.8024 0.997 0.039 Uiso 1 1 calc R
H42B H 0.2092 0.8337 1.0329 0.039 Uiso 1 1 calc R
Li2 Li 0.0593(4) 0.9884(4) 0.95224(12) 0.0316(9) Uani 1 1 d .
Li1 Li 0.1398(3) 0.4086(4) 0.83257(12) 0.0311(9) Uani 1 1 d .
N2 N -0.01897(16) 0.35143(16) 0.81200(5) 0.0233(4) Uani 1 1 d .
N4 N 0.13641(17) 0.97275(18) 1.00726(6) 0.0286(4) Uani 1 1 d .
N1 N 0.05403(16) 0.51908(16) 0.86936(5) 0.0249(4) Uani 1 1 d .
N3 N 0.22430(16) 0.98199(17) 0.92706(5) 0.0262(4) Uani 1 1 d .
P2 P -0.16201(5) 0.95978(5) 0.921877(17) 0.02311(13) Uani 1 1 d .
P1 P 0.36269(5) 0.38118(6) 0.807023(18) 0.02772(14) Uani 1 1 d .
S1 S 0.26038(8) 0.48835(9) 0.78012(3) 0.0476(2) Uani 0.8 1 d P
S3 S -0.06391(6) 0.82335(7) 0.93219(2) 0.03203(17) Uani 0.85 1 d P
S2 S 0.2948(8) 0.2778(7) 0.8462(2) 0.0206(13) Uiso 0.2 1 d P
S4 S -0.0982(6) 1.1148(6) 0.9260(2) 0.0209(14) Uiso 0.15 1 d P

loop_
_atom_site_aniso_label
_atom_site_aniso_U_11
_atom_site_aniso_U_22
_atom_site_aniso_U_33
_atom_site_aniso_U_23
_atom_site_aniso_U_13
_atom_site_aniso_U_12
C1 0.0386(16) 0.072(2) 0.0476(17) -0.0056(16) 0.0019(13) -0.0102(17)
C2 0.0308(13) 0.0430(16) 0.0373(14) 0.0061(12) 0.0100(11) 0.0082(12)
C3 0.0435(16) 0.068(2) 0.0447(17) 0.0147(16) 0.0201(13) 0.0101(16)
C4 0.0355(15) 0.056(2) 0.063(2) 0.0133(16) 0.0132(14) 0.0224(15)
C5 0.061(2) 0.060(2) 0.0545(19) -0.0140(16) 0.0054(16) 0.0050(18)
C6 0.0192(19) 0.039(2) 0.027(3) 0.0157(18) 0.0076(18) 0.0077(13)
C7 0.0361(13) 0.0299(13) 0.0410(14) -0.0062(11) -0.0061(11) -0.0100(11)
C8 0.0353(13) 0.0437(16) 0.0365(14) -0.0085(12) -0.0091(11) -0.0050(12)
C9 0.0528(16) 0.0429(16) 0.0215(11) -0.0041(11) -0.0075(11) -0.0039(14)
C10 0.0488(15) 0.0440(15) 0.0213(11) 0.0018(11) 0.0006(11) -0.0147(13)
C11 0.0289(12) 0.0363(14) 0.0241(11) -0.0105(10) 0.0076(9) -0.0057(11)
C12 0.0273(12) 0.0527(17) 0.0240(11) -0.0084(11) 0.0070(9) -0.0138(12)
C13 0.0217(12) 0.062(2) 0.0491(16) -0.0239(14) 0.0000(11) 0.0072(12)
C14 0.0298(12) 0.0305(13) 0.0415(14) -0.0036(11) -0.0103(10) 0.0095(11)
C15 0.0390(14) 0.0231(13) 0.0384(13) -0.0034(11) -0.0065(11) 0.0019(11)
C16 0.0269(11) 0.0307(13) 0.0253(11) -0.0001(10) -0.0033(9) -0.0022(10)
C17 0.0409(15) 0.0485(17) 0.0346(13) -0.0034(12) -0.0165(12) 0.0051(13)
C18 0.0518(17) 0.0565(19) 0.0300(13) -0.0096(13) -0.0126(12) -0.0027(15)
C19 0.0593(18) 0.0415(16) 0.0320(14) -0.0138(12) -0.0062(13) -0.0032(14)
C20 0.0425(15) 0.0340(14) 0.0283(13) -0.0113(11) -0.0014(11) 0.0073(12)
C21 0.0378(13) 0.0294(13) 0.0258(11) 0.0013(10) -0.0029(10) -0.0141(11)
C22 0.0379(15) 0.062(2) 0.0440(15) -0.0068(15) 0.0169(13) -0.0003(15)
C23 0.0345(13) 0.0411(16) 0.0354(13) 0.0008(11) -0.0140(11) -0.0018(12)
C24 0.0558(19) 0.054(2) 0.076(2) 0.0079(18) -0.0363(18) 0.0115(17)
C25 0.0413(16) 0.0481(18) 0.0574(18) -0.0108(15) -0.0178(14) -0.0068(14)
C26 0.071(2) 0.080(2) 0.0246(13) 0.0045(14) -0.0034(14) -0.013(2)
C27 0.028(2) 0.033(2) 0.0384(17) 0.0009(17) -0.0095(14) 0.0012(16)
C28 0.0395(14) 0.0399(15) 0.0247(12) 0.0087(10) -0.0049(10) -0.0087(12)
C29 0.0458(16) 0.0473(17) 0.0270(12) 0.0054(12) 0.0064(11) -0.0119(14)
C30 0.0511(17) 0.0477(17) 0.0328(14) 0.0001(12) 0.0097(12) -0.0075(14)
C31 0.0373(14) 0.0423(16) 0.0361(13) 0.0002(12) 0.0041(11) 0.0024(13)
C32 0.0302(12) 0.0326(13) 0.0248(11) 0.0050(10) -0.0014(9) -0.0047(10)
C33 0.0303(12) 0.0339(14) 0.0279(12) 0.0048(10) -0.0032(10) 0.0020(11)
C34 0.0266(13) 0.0604(19) 0.0321(13) 0.0005(13) -0.0067(10) 0.0002(12)
C35 0.0266(12) 0.0419(15) 0.0326(12) -0.0057(11) -0.0050(10) -0.0125(12)
C36 0.0348(14) 0.0368(15) 0.0325(13) -0.0007(11) 0.0020(10) -0.0140(11)
C37 0.0293(12) 0.0434(16) 0.0238(11) -0.0019(11) -0.0068(10) -0.0054(11)
C38 0.0428(15) 0.0373(15) 0.0476(16) -0.0053(13) -0.0080(13) -0.0083(13)
C39 0.0474(17) 0.053(2) 0.0512(17) -0.0159(15) -0.0024(14) 0.0025(16)
C40 0.0393(15) 0.061(2) 0.0406(15) -0.0069(14) 0.0046(12) 0.0005(15)
C41 0.0381(14) 0.0553(19) 0.0308(13) 0.0009(12) 0.0064(11) -0.0064(14)
C42 0.0354(13) 0.0361(14) 0.0249(11) 0.0075(10) -0.0020(10) -0.0039(11)
Li2 0.029(2) 0.036(2) 0.029(2) -0.0008(17) -0.0071(16) -0.0056(19)
Li1 0.0233(19) 0.036(2) 0.034(2) -0.0042(17) 0.0040(16) -0.0019(18)
N2 0.0262(9) 0.0234(10) 0.0204(9) -0.0024(7) 0.0004(7) -0.0010(8)
N4 0.0258(10) 0.0354(12) 0.0246(9) 0.0028(8) -0.0021(8) -0.0055(9)
N1 0.0257(9) 0.0233(10) 0.0255(9) -0.0012(8) -0.0028(8) -0.0027(8)
N3 0.0261(9) 0.0302(11) 0.0224(9) 0.0070(8) -0.0040(8) -0.0063(8)
P2 0.0209(3) 0.0240(3) 0.0244(3) 0.0001(2) 0.0000(2) 0.0011(2)
P1 0.0188(3) 0.0348(3) 0.0296(3) 0.0088(3) 0.0035(2) 0.0032(3)
S1 0.0324(4) 0.0481(6) 0.0622(6) 0.0199(4) 0.0067(4) 0.0114(4)
S3 0.0257(3) 0.0309(4) 0.0395(4) 0.0020(3) -0.0044(3) 0.0016(3)

loop_
_atom_type_symbol
_atom_type_description
_atom_type_scat_dispersion_real
_atom_type_scat_dispersion_imag
_atom_type_scat_source
C C 0.0033 0.0016 'International Tables Vol C Tables 4.2.6.8 and 6.1.1.4'
H H 0 0 'International Tables Vol C Tables 4.2.6.8 and 6.1.1.4'
Li Li -0.0003 0.0001 'International Tables Vol C Tables 4.2.6.8 and 6.1.1.4'
N N 0.0061 0.0033 'International Tables Vol C Tables 4.2.6.8 and 6.1.1.4'
P P 0.1023 0.0942 'International Tables Vol C Tables 4.2.6.8 and 6.1.1.4'
S S 0.1246 0.1234 'International Tables Vol C Tables 4.2.6.8 and 6.1.1.4'

loop_
_geom_angle_atom_site_label_1
_geom_angle_atom_site_label_2
_geom_angle_atom_site_label_3
_geom_angle
C5 C2 C3 109.4(3)
C5 C2 C4 109.5(3)
C3 C2 C4 110.6(2)
C5 C2 P1 107.50(19)
C3 C2 P1 110.5(2)
C4 C2 P1 109.21(19)
P1 C6 Li1 82.6(2)
N1 C7 C8 111.4(2)
C7 C8 C9 111.3(2)
C10 C9 C8 109.62(19)
C11 C10 C9 111.6(2)
N1 C11 C10 109.28(19)
N1 C11 C12 110.96(18)
C10 C11 C12 114.4(2)
C13 C12 C21 108.7(2)
C13 C12 C11 109.4(2)
C21 C12 C11 115.9(2)
C12 C13 C14 106.4(2)
C13 C14 C15 107.9(2)
C13 C14 C16 110.9(2)
C15 C14 C16 113.9(2)
N1 C15 C14 113.2(2)
N2 C16 C14 110.56(18)
N2 C16 C17 113.6(2)
C14 C16 C17 111.6(2)
C18 C17 C16 112.2(2)
C19 C18 C17 109.4(2)
C18 C19 C20 109.7(2)
N2 C20 C19 114.2(2)
N2 C21 C12 112.32(19)
C24 C23 C25 110.4(2)
C24 C23 C26 109.7(3)
C25 C23 C26 109.3(2)
C24 C23 P2 109.3(2)
C25 C23 P2 110.69(19)
C26 C23 P2 107.27(19)
P2 C27 Li2 87.6(2)
N3 C28 C29 115.1(2)
C28 C29 C30 110.3(2)
C29 C30 C31 109.7(2)
C30 C31 C32 112.0(2)
N3 C32 C31 113.5(2)
N3 C32 C33 110.2(2)
C31 C32 C33 111.0(2)
C34 C33 C42 107.9(2)
C34 C33 C32 111.1(2)
C42 C33 C32 114.3(2)
C33 C34 C35 106.1(2)
C34 C35 C36 109.3(2)
C34 C35 C37 108.6(2)
C36 C35 C37 115.9(2)
N3 C36 C35 111.9(2)
N4 C37 C38 109.8(2)
N4 C37 C35 111.49(19)
C38 C37 C35 113.6(2)
C39 C38 C37 111.1(2)
C38 C39 C40 109.9(2)
C41 C40 C39 111.4(2)
N4 C41 C40 111.8(2)
N4 C42 C33 113.9(2)
N4 Li2 N3 88.34(17)
N4 Li2 C27 137.6(3)
N3 Li2 C27 121.0(2)
N4 Li2 S3 114.99(19)
N3 Li2 S3 112.50(19)
C27 Li2 S3 83.38(17)
N4 Li2 S4 133.0(3)
N3 Li2 S4 122.6(3)
C27 Li2 S4 4.8(3)
S3 Li2 S4 86.8(2)
N4 Li2 P2 135.90(19)
N3 Li2 P2 133.24(18)
C27 Li2 P2 40.19(13)
S3 Li2 P2 43.91(7)
S4 Li2 P2 43.2(2)
N1 Li1 N2 88.78(17)
N1 Li1 C6 136.2(3)
N2 Li1 C6 117.9(3)
N1 Li1 S2 130.2(3)
N2 Li1 S2 121.3(3)
C6 Li1 S2 6.0(3)
N1 Li1 S1 118.5(2)
N2 Li1 S1 112.57(19)
C6 Li1 S1 84.43(19)
S2 Li1 S1 87.5(2)
N1 Li1 P1 136.16(19)
N2 Li1 P1 133.59(19)
C6 Li1 P1 42.04(16)
S2 Li1 P1 44.2(2)
S1 Li1 P1 43.76(7)
C21 N2 C20 111.01(19)
C21 N2 C16 114.07(19)
C20 N2 C16 110.92(18)
C21 N2 Li1 110.73(18)
C20 N2 Li1 104.48(19)
C16 N2 Li1 105.05(18)
C37 N4 C42 111.46(19)
C37 N4 C41 109.8(2)
C42 N4 C41 108.8(2)
C37 N4 Li2 114.48(19)
C42 N4 Li2 102.59(19)
C41 N4 Li2 109.41(19)
C15 N1 C11 112.22(19)
C15 N1 C7 107.97(18)
C11 N1 C7 109.80(18)
C15 N1 Li1 105.19(19)
C11 N1 Li1 112.02(19)
C7 N1 Li1 109.46(18)
C36 N3 C28 111.23(19)
C36 N3 C32 113.78(19)
C28 N3 C32 110.14(19)
C36 N3 Li2 112.80(19)
C28 N3 Li2 104.55(18)
C32 N3 Li2 103.72(18)
C27 P2 C22 108.10(19)
C27 P2 C23 114.66(17)
C22 P2 C23 104.77(13)
C27 P2 S4 10.0(3)
C22 P2 S4 100.9(2)
C23 P2 S4 111.2(2)
C27 P2 S3 111.44(13)
C22 P2 S3 108.19(12)
C23 P2 S3 109.28(9)
S4 P2 S3 120.9(2)
C27 P2 Li2 52.25(15)
C22 P2 Li2 113.42(13)
C23 P2 Li2 141.79(13)
S4 P2 Li2 61.0(2)
S3 P2 Li2 60.40(10)
C1 P1 C6 109.9(2)
C1 P1 C2 105.49(14)
C6 P1 C2 111.0(2)
C1 P1 S1 107.93(13)
C6 P1 S1 113.12(18)
C2 P1 S1 109.04(9)
C1 P1 S2 102.5(2)
C6 P1 S2 7.6(4)
C2 P1 S2 112.8(3)
S1 P1 S2 118.0(3)
C1 P1 Li1 111.95(14)
C6 P1 Li1 55.3(2)
C2 P1 Li1 142.55(13)
S1 P1 Li1 60.08(10)
S2 P1 Li1 58.7(3)
P1 S1 Li1 76.17(11)
P2 S3 Li2 75.69(11)
P1 S2 Li1 77.0(3)
P2 S4 Li2 75.8(2)

loop_
_geom_bond_atom_site_label_1
_geom_bond_atom_site_label_2
_geom_bond_distance
C1 P1 1.817(3)
C2 C5 1.523(4)
C2 C3 1.525(4)
C2 C4 1.526(4)
C2 P1 1.866(3)
C6 P1 1.847(6)
C6 Li1 2.269(7)
C7 N1 1.480(3)
C7 C8 1.510(4)
C8 C9 1.515(4)
C9 C10 1.514(4)
C10 C11 1.514(4)
C11 N1 1.476(3)
C11 C12 1.532(3)
C12 C13 1.517(4)
C12 C21 1.524(3)
C13 C14 1.520(4)
C14 C15 1.531(3)
C14 C16 1.534(3)
C15 N1 1.474(3)
C16 N2 1.481(3)
C16 C17 1.540(3)
C17 C18 1.520(4)
C18 C19 1.510(4)
C19 C20 1.522(4)
C20 N2 1.472(3)
C21 N2 1.466(3)
C22 P2 1.806(3)
C23 C24 1.529(4)
C23 C25 1.530(4)
C23 C26 1.538(4)
C23 P2 1.867(2)
C27 P2 1.794(4)
C27 Li2 2.198(6)
C28 N3 1.487(3)
C28 C29 1.515(4)
C29 C30 1.526(4)
C30 C31 1.532(4)
C31 C32 1.537(4)
C32 N3 1.487(3)
C32 C33 1.542(3)
C33 C34 1.515(4)
C33 C42 1.530(3)
C34 C35 1.527(4)
C35 C36 1.536(3)
C35 C37 1.538(3)
C36 N3 1.474(3)
C37 N4 1.475(3)
C37 C38 1.524(4)
C38 C39 1.516(4)
C39 C40 1.517(4)
C40 C41 1.516(4)
C41 N4 1.478(3)
C42 N4 1.477(3)
Li2 N4 2.073(4)
Li2 N3 2.091(5)
Li2 S3 2.492(4)
Li2 S4 2.507(8)
Li2 P2 2.777(4)
Li1 N1 2.050(4)
Li1 N2 2.074(4)
Li1 S2 2.400(9)
Li1 S1 2.442(4)
Li1 P1 2.736(4)
P2 S4 1.961(8)
P2 S3 1.9877(10)
P1 S1 1.9488(11)
P1 S2 1.958(8)
